data_4061454
_journal_name_full Organometallics
_journal_paper_doi 10.1021/om0501780
_journal_year 2005
_chemical_formula_sum 'C67 H67 N3 O2 P2 Ru'
_chemical_formula_weight 1109.25
_space_group_IT_number 2
_symmetry_cell_setting triclinic
_symmetry_space_group_name_Hall '-P 1'
_symmetry_space_group_name_H-M 'P -1'
_cell_angle_alpha 89.156(4)
_cell_angle_beta 80.866(4)
_cell_angle_gamma 77.064(4)
_cell_formula_units_Z 2
_cell_length_a 11.724(3)
_cell_length_b 14.298(3)
_cell_length_c 19.268(4)
_cell_measurement_temperature 293(2)
_cell_volume 3107.3(12)
_diffrn_ambient_temperature 293(2)
_exptl_crystal_density_diffrn 1.186
_cod_depositor_comments
;
The following automatic conversions were performed:
'_symmetry_cell_setting' value 'Triclinic' changed to 'triclinic'
according to '/home/saulius/struct/CIF-dictionaries/cif_core.dic'
dictionary named 'cif_core.dic' version 2.4.1 from 2010-06-29.

Automatic conversion script
Id: cif_fix_enum 1527 2010-12-29 10:47:43Z saulius 
;
_cod_database_code 4061454

loop_
_symmetry_equiv_pos_as_xyz
'x, y, z'
'-x, -y, -z'

loop_
_atom_site_label
_atom_site_type_symbol
_atom_site_fract_x
_atom_site_fract_y
_atom_site_fract_z
_atom_site_U_iso_or_equiv
_atom_site_adp_type
_atom_site_occupancy
_atom_site_symmetry_multiplicity
_atom_site_calc_flag
_atom_site_refinement_flags
_atom_site_disorder_assembly
_atom_site_disorder_group
Ru1 Ru 0.175637(19) 0.339420(16) 0.228482(11) 0.01782(9) Uani 1 1 d . . .
P1 P 0.36706(6) 0.32904(5) 0.21931(4) 0.01952(17) Uani 1 1 d . . .
P2 P 0.14613(6) 0.39757(5) 0.12103(4) 0.01880(16) Uani 1 1 d . . .
O11 O 0.18234(17) 0.19130(14) 0.21468(10) 0.0226(4) Uani 1 1 d . . .
N11 N 0.1935(2) 0.05335(18) 0.28181(13) 0.0284(6) Uani 1 1 d . . .
C11 C 0.2473(3) -0.0080(2) 0.22260(16) 0.0271(7) Uani 1 1 d . . .
C12 C 0.3627(3) -0.0639(2) 0.22372(17) 0.0318(7) Uani 1 1 d . . .
C13 C 0.4154(3) -0.1263(2) 0.16797(18) 0.0359(8) Uani 1 1 d . . .
H13 H 0.4908 -0.1642 0.1686 0.043 Uiso 1 1 calc R . .
C14 C 0.3594(3) -0.1342(2) 0.11134(18) 0.0359(8) Uani 1 1 d . . .
H14 H 0.3978 -0.1754 0.0737 0.043 Uiso 1 1 calc R . .
C15 C 0.2456(3) -0.0803(2) 0.11086(17) 0.0331(7) Uani 1 1 d . . .
H15 H 0.2079 -0.0860 0.0727 0.040 Uiso 1 1 calc R . .
C16 C 0.1868(3) -0.0180(2) 0.16637(17) 0.0284(7) Uani 1 1 d . . .
O21 O 0.13511(17) 0.47114(14) 0.28390(10) 0.0222(4) Uani 1 1 d . . .
N21 N 0.0800(2) 0.53315(17) 0.39843(12) 0.0260(6) Uani 1 1 d . . .
C21 C 0.0939(3) 0.6265(2) 0.37940(15) 0.0273(7) Uani 1 1 d . . .
C22 C 0.1901(3) 0.6569(2) 0.39953(17) 0.0322(7) Uani 1 1 d . . .
C23 C 0.1973(3) 0.7515(3) 0.39002(19) 0.0410(8) Uani 1 1 d . . .
H23 H 0.2600 0.7722 0.4042 0.049 Uiso 1 1 calc R . .
C24 C 0.1136(4) 0.8162(3) 0.3600(2) 0.0449(9) Uani 1 1 d . . .
H24 H 0.1200 0.8796 0.3539 0.054 Uiso 1 1 calc R . .
C25 C 0.0204(3) 0.7856(2) 0.33900(18) 0.0398(8) Uani 1 1 d . . .
H25 H -0.0354 0.8291 0.3184 0.048 Uiso 1 1 calc R . .
C26 C 0.0078(3) 0.6912(2) 0.34783(16) 0.0313(7) Uani 1 1 d . . .
C31 C 0.4299(3) -0.0560(3) 0.28436(18) 0.0426(9) Uani 1 1 d . . .
H31 H 0.3782 -0.0123 0.3209 0.051 Uiso 1 1 calc R . .
C32 C 0.5446(4) -0.0192(3) 0.2600(2) 0.0658(13) Uani 1 1 d . . .
H32A H 0.5810 -0.0108 0.3000 0.099 Uiso 1 1 calc R . .
H32B H 0.5250 0.0411 0.2371 0.099 Uiso 1 1 calc R . .
H32C H 0.5988 -0.0651 0.2276 0.099 Uiso 1 1 calc R . .
C33 C 0.4701(4) -0.1544(3) 0.3158(3) 0.0669(13) Uani 1 1 d . . .
H33A H 0.4025 -0.1813 0.3308 0.100 Uiso 1 1 calc R . .
H33B H 0.5083 -0.1475 0.3554 0.100 Uiso 1 1 calc R . .
H33C H 0.5247 -0.1961 0.2809 0.100 Uiso 1 1 calc R . .
C34 C 0.0598(3) 0.0350(2) 0.16434(18) 0.0330(7) Uani 1 1 d . . .
H34 H 0.0331 0.0773 0.2061 0.040 Uiso 1 1 calc R . .
C35 C -0.0223(3) -0.0350(3) 0.1669(2) 0.0517(10) Uani 1 1 d . . .
H35A H -0.1022 0.0003 0.1666 0.078 Uiso 1 1 calc R . .
H35B H -0.0189 -0.0715 0.2091 0.078 Uiso 1 1 calc R . .
H35C H 0.0026 -0.0778 0.1267 0.078 Uiso 1 1 calc R . .
C36 C 0.0522(3) 0.0976(3) 0.0993(2) 0.0439(9) Uani 1 1 d . . .
H36A H 0.0681 0.0573 0.0579 0.066 Uiso 1 1 calc R . .
H36B H 0.1095 0.1367 0.0964 0.066 Uiso 1 1 calc R . .
H36C H -0.0259 0.1382 0.1029 0.066 Uiso 1 1 calc R . .
C41 C 0.2840(3) 0.5857(3) 0.43173(19) 0.0395(8) Uani 1 1 d . . .
H41 H 0.2901 0.5226 0.4104 0.047 Uiso 1 1 calc R . .
C42 C 0.4079(3) 0.6079(3) 0.4158(2) 0.0479(9) Uani 1 1 d . . .
H42A H 0.4294 0.6136 0.3660 0.072 Uiso 1 1 calc R . .
H42B H 0.4646 0.5570 0.4325 0.072 Uiso 1 1 calc R . .
H42C H 0.4069 0.6672 0.4390 0.072 Uiso 1 1 calc R . .
C43 C 0.2477(4) 0.5773(3) 0.5106(2) 0.0552(11) Uani 1 1 d . . .
H43A H 0.3073 0.5302 0.5287 0.083 Uiso 1 1 calc R . .
H43B H 0.1734 0.5581 0.5196 0.083 Uiso 1 1 calc R . .
H43C H 0.2396 0.6383 0.5333 0.083 Uiso 1 1 calc R . .
C44 C -0.0969(3) 0.6592(2) 0.32617(18) 0.0384(8) Uani 1 1 d . . .
H44 H -0.0685 0.5933 0.3075 0.046 Uiso 1 1 calc R . .
C45 C -0.1503(4) 0.7213(3) 0.2683(2) 0.0563(11) Uani 1 1 d . . .
H45A H -0.1838 0.7855 0.2862 0.084 Uiso 1 1 calc R . .
H45B H -0.2112 0.6947 0.2537 0.084 Uiso 1 1 calc R . .
H45C H -0.0893 0.7224 0.2288 0.084 Uiso 1 1 calc R . .
C46 C -0.1939(4) 0.6585(4) 0.3891(2) 0.0629(12) Uani 1 1 d . . .
H46A H -0.1620 0.6165 0.4240 0.094 Uiso 1 1 calc R . .
H46B H -0.2577 0.6364 0.3740 0.094 Uiso 1 1 calc R . .
H46C H -0.2230 0.7223 0.4087 0.094 Uiso 1 1 calc R . .
N51 N 0.1309(2) 0.29849(17) 0.32808(12) 0.0226(5) Uani 1 1 d . . .
C52 C 0.1273(3) 0.2066(2) 0.33919(16) 0.0250(6) Uani 1 1 d . . .
C53 C 0.0907(3) 0.1780(2) 0.40684(17) 0.0344(8) Uani 1 1 d . . .
H53 H 0.0882 0.1143 0.4156 0.041 Uiso 1 1 calc R . .
C54 C 0.0582(3) 0.2464(2) 0.46088(17) 0.0374(8) Uani 1 1 d . . .
H54 H 0.0349 0.2282 0.5066 0.045 Uiso 1 1 calc R . .
C55 C 0.0601(3) 0.3420(2) 0.44727(16) 0.0324(7) Uani 1 1 d . . .
H55 H 0.0372 0.3884 0.4832 0.039 Uiso 1 1 calc R . .
C56 C 0.0969(3) 0.3662(2) 0.37885(15) 0.0235(6) Uani 1 1 d . . .
C57 C 0.1695(3) 0.1452(2) 0.27389(15) 0.0237(6) Uani 1 1 d . . .
C58 C 0.1036(2) 0.4649(2) 0.35231(15) 0.0218(6) Uani 1 1 d . . .
C61 C 0.4206(3) 0.3039(2) 0.30407(15) 0.0247(6) Uani 1 1 d . . .
C62 C 0.4732(3) 0.3611(3) 0.33906(19) 0.0415(9) Uani 1 1 d . . .
H62 H 0.4896 0.4169 0.3185 0.050 Uiso 1 1 calc R . .
C63 C 0.5021(4) 0.3360(3) 0.4052(2) 0.0622(13) Uani 1 1 d . . .
H63 H 0.5365 0.3758 0.4290 0.075 Uiso 1 1 calc R . .
C64 C 0.4802(4) 0.2534(3) 0.4355(2) 0.0593(12) Uani 1 1 d . . .
H64 H 0.4976 0.2379 0.4803 0.071 Uiso 1 1 calc R . .
C65 C 0.4330(4) 0.1938(3) 0.3999(2) 0.0521(11) Uani 1 1 d . . .
H65 H 0.4215 0.1360 0.4194 0.063 Uiso 1 1 calc R . .
C66 C 0.4023(3) 0.2190(3) 0.33501(19) 0.0410(9) Uani 1 1 d . . .
H66 H 0.3686 0.1785 0.3115 0.049 Uiso 1 1 calc R . .
C67 C 0.4713(3) 0.2329(2) 0.16457(15) 0.0239(6) Uani 1 1 d . . .
C68 C 0.5928(3) 0.2283(2) 0.15763(18) 0.0327(7) Uani 1 1 d . . .
H68 H 0.6203 0.2740 0.1801 0.039 Uiso 1 1 calc R . .
C69 C 0.6724(3) 0.1555(3) 0.11714(19) 0.0414(9) Uani 1 1 d . . .
H69 H 0.7533 0.1528 0.1125 0.050 Uiso 1 1 calc R . .
C70 C 0.6332(3) 0.0875(3) 0.0838(2) 0.0457(10) Uani 1 1 d . . .
H70 H 0.6875 0.0395 0.0564 0.055 Uiso 1 1 calc R . .
C71 C 0.5135(3) 0.0900(3) 0.09084(19) 0.0417(9) Uani 1 1 d . . .
H71 H 0.4872 0.0433 0.0688 0.050 Uiso 1 1 calc R . .
C72 C 0.4319(3) 0.1633(2) 0.13132(16) 0.0313(7) Uani 1 1 d . . .
H72 H 0.3512 0.1654 0.1360 0.038 Uiso 1 1 calc R . .
C73 C 0.4129(2) 0.4386(2) 0.18904(15) 0.0223(6) Uani 1 1 d . . .
C74 C 0.4741(3) 0.4440(2) 0.12067(16) 0.0262(7) Uani 1 1 d . . .
H74 H 0.4949 0.3902 0.0908 0.031 Uiso 1 1 calc R . .
C75 C 0.5036(3) 0.5295(2) 0.09752(17) 0.0314(7) Uani 1 1 d . . .
H75 H 0.5436 0.5329 0.0522 0.038 Uiso 1 1 calc R . .
C76 C 0.4737(3) 0.6090(2) 0.14157(18) 0.0325(8) Uani 1 1 d . . .
H76 H 0.4965 0.6651 0.1265 0.039 Uiso 1 1 calc R . .
C77 C 0.4098(3) 0.6062(2) 0.20825(18) 0.0314(7) Uani 1 1 d . . .
H77 H 0.3880 0.6606 0.2374 0.038 Uiso 1 1 calc R . .
C78 C 0.3786(3) 0.5215(2) 0.23134(16) 0.0256(6) Uani 1 1 d . . .
H78 H 0.3342 0.5201 0.2757 0.031 Uiso 1 1 calc R . .
C81 C 0.1743(3) 0.3220(2) 0.04105(14) 0.0215(6) Uani 1 1 d . . .
C82 C 0.2889(3) 0.2750(2) 0.01546(16) 0.0333(8) Uani 1 1 d . . .
H82 H 0.3507 0.2848 0.0372 0.040 Uiso 1 1 calc R . .
C83 C 0.3130(3) 0.2134(3) -0.04228(19) 0.0436(9) Uani 1 1 d . . .
H83 H 0.3906 0.1812 -0.0587 0.052 Uiso 1 1 calc R . .
C84 C 0.2215(3) 0.1996(2) -0.07575(17) 0.0378(8) Uani 1 1 d . . .
H84 H 0.2376 0.1580 -0.1145 0.045 Uiso 1 1 calc R . .
C85 C 0.1077(3) 0.2472(2) -0.05153(17) 0.0314(7) Uani 1 1 d . . .
H85 H 0.0464 0.2388 -0.0744 0.038 Uiso 1 1 calc R . .
C86 C 0.0831(3) 0.3082(2) 0.00709(16) 0.0271(7) Uani 1 1 d . . .
H86 H 0.0053 0.3399 0.0236 0.032 Uiso 1 1 calc R . .
C87 C -0.0155(2) 0.4235(2) 0.14788(14) 0.0206(6) Uani 1 1 d . . .
C88 C -0.0627(3) 0.3525(2) 0.18476(17) 0.0317(7) Uani 1 1 d . . .
H88 H -0.0144 0.2925 0.1903 0.038 Uiso 1 1 calc R . .
C89 C -0.1835(3) 0.3722(3) 0.21337(19) 0.0417(9) Uani 1 1 d . . .
H89 H -0.2150 0.3254 0.2386 0.050 Uiso 1 1 calc R . .
C90 C -0.2560(3) 0.4601(3) 0.20445(18) 0.0398(8) Uani 1 1 d . . .
H90 H -0.3361 0.4725 0.2233 0.048 Uiso 1 1 calc R . .
C91 C -0.2090(3) 0.5294(2) 0.16737(17) 0.0339(8) Uani 1 1 d . . .
H91 H -0.2582 0.5885 0.1606 0.041 Uiso 1 1 calc R . .
C92 C -0.0892(3) 0.5122(2) 0.13999(16) 0.0266(7) Uani 1 1 d . . .
H92 H -0.0582 0.5604 0.1163 0.032 Uiso 1 1 calc R . .
C93 C 0.1762(2) 0.5115(2) 0.08828(15) 0.0205(6) Uani 1 1 d . . .
C94 C 0.2093(2) 0.5268(2) 0.01703(15) 0.0239(6) Uani 1 1 d . . .
H94 H 0.2176 0.4776 -0.0157 0.029 Uiso 1 1 calc R . .
C95 C 0.2298(3) 0.6150(2) -0.00510(16) 0.0282(7) Uani 1 1 d . . .
H95 H 0.2516 0.6250 -0.0527 0.034 Uiso 1 1 calc R . .
C96 C 0.2181(3) 0.6881(2) 0.04312(17) 0.0299(7) Uani 1 1 d . . .
H96 H 0.2325 0.7470 0.0280 0.036 Uiso 1 1 calc R . .
C97 C 0.1849(3) 0.6739(2) 0.11418(17) 0.0287(7) Uani 1 1 d . . .
H97 H 0.1771 0.7234 0.1466 0.034 Uiso 1 1 calc R . .
C98 C 0.1633(2) 0.58595(18) 0.13697(14) 0.0239(6) Uani 1 1 d . . .
H98 H 0.1404 0.5767 0.1846 0.029 Uiso 1 1 calc R . .
C100 C -0.1923(2) 0.15984(18) 0.32149(14) 0.144(3) Uiso 1 1 d R . .
C101 C -0.1486(2) 0.05954(18) 0.35899(14) 0.178(4) Uiso 1 1 d R . .
C102 C -0.1531(2) 0.03844(18) 0.45299(14) 0.213(5) Uiso 1 1 d R . .
C103 C -0.2587(2) 0.04378(18) 0.49505(14) 0.231(6) Uiso 1 1 d R . .
C104 C -0.3096(2) -0.03992(18) 0.45905(14) 0.251(6) Uiso 1 1 d R . .

loop_
_atom_site_aniso_label
_atom_site_aniso_U_11
_atom_site_aniso_U_22
_atom_site_aniso_U_33
_atom_site_aniso_U_23
_atom_site_aniso_U_13
_atom_site_aniso_U_12
Ru1 0.02015(13) 0.01798(13) 0.01441(13) 0.00073(9) -0.00100(9) -0.00362(9)
P1 0.0212(4) 0.0197(4) 0.0175(4) 0.0009(3) -0.0039(3) -0.0037(3)
P2 0.0200(4) 0.0198(4) 0.0167(4) 0.0015(3) -0.0034(3) -0.0043(3)
O11 0.0279(11) 0.0208(10) 0.0184(10) 0.0007(8) -0.0016(8) -0.0055(8)
N11 0.0352(15) 0.0209(13) 0.0249(14) 0.0018(11) 0.0017(11) -0.0022(11)
C11 0.0372(17) 0.0179(15) 0.0239(16) 0.0031(12) 0.0012(13) -0.0060(13)
C12 0.0414(19) 0.0218(16) 0.0288(17) 0.0015(13) -0.0032(14) -0.0014(14)
C13 0.0363(18) 0.0279(18) 0.0384(19) -0.0022(15) -0.0049(15) 0.0032(14)
C14 0.0399(19) 0.0271(17) 0.0370(19) -0.0112(15) -0.0023(15) -0.0019(15)
C15 0.0419(19) 0.0251(17) 0.0320(18) -0.0028(14) -0.0069(15) -0.0061(15)
C16 0.0346(17) 0.0171(15) 0.0327(17) 0.0033(13) -0.0015(14) -0.0071(13)
O21 0.0301(11) 0.0199(10) 0.0146(10) 0.0009(8) -0.0002(8) -0.0041(9)
N21 0.0353(14) 0.0208(13) 0.0189(13) -0.0003(10) -0.0011(11) -0.0022(11)
C21 0.0401(18) 0.0248(16) 0.0129(14) -0.0008(12) 0.0023(13) -0.0031(14)
C22 0.0363(18) 0.0312(18) 0.0271(17) -0.0021(14) -0.0018(14) -0.0051(14)
C23 0.044(2) 0.035(2) 0.045(2) 0.0008(16) -0.0049(17) -0.0134(16)
C24 0.060(2) 0.0296(19) 0.046(2) 0.0089(16) -0.0031(19) -0.0164(18)
C25 0.055(2) 0.0298(18) 0.0313(19) 0.0090(15) -0.0065(16) -0.0039(16)
C26 0.0441(19) 0.0269(17) 0.0194(16) 0.0013(13) -0.0030(14) -0.0023(14)
C31 0.051(2) 0.041(2) 0.0291(19) 0.0006(16) -0.0089(16) 0.0062(17)
C32 0.083(3) 0.070(3) 0.061(3) 0.012(2) -0.036(3) -0.035(3)
C33 0.074(3) 0.067(3) 0.073(3) 0.034(3) -0.038(3) -0.027(3)
C34 0.0337(18) 0.0260(17) 0.0389(19) 0.0001(14) -0.0047(15) -0.0067(14)
C35 0.043(2) 0.042(2) 0.074(3) 0.013(2) -0.011(2) -0.0182(18)
C36 0.044(2) 0.0334(19) 0.055(2) 0.0123(17) -0.0135(18) -0.0059(16)
C41 0.045(2) 0.0347(19) 0.040(2) -0.0025(16) -0.0113(16) -0.0078(16)
C42 0.048(2) 0.053(2) 0.045(2) -0.0068(19) -0.0134(18) -0.0112(19)
C43 0.052(2) 0.066(3) 0.045(2) 0.015(2) -0.0108(19) -0.005(2)
C44 0.048(2) 0.0275(18) 0.039(2) 0.0006(15) -0.0154(17) -0.0015(15)
C45 0.069(3) 0.049(2) 0.050(2) 0.001(2) -0.029(2) 0.001(2)
C46 0.053(3) 0.084(3) 0.058(3) 0.019(2) -0.015(2) -0.025(2)
N51 0.0252(13) 0.0213(13) 0.0188(12) 0.0005(10) -0.0002(10) -0.0024(10)
C52 0.0272(16) 0.0210(15) 0.0242(16) 0.0028(12) -0.0004(12) -0.0024(12)
C53 0.048(2) 0.0242(17) 0.0258(17) 0.0042(13) 0.0053(15) -0.0044(15)
C54 0.057(2) 0.0293(18) 0.0201(16) 0.0039(14) 0.0056(15) -0.0056(16)
C55 0.047(2) 0.0261(17) 0.0204(16) -0.0002(13) 0.0014(14) -0.0045(15)
C56 0.0272(15) 0.0238(15) 0.0162(14) 0.0006(12) -0.0002(12) -0.0013(12)
C57 0.0231(15) 0.0245(16) 0.0219(15) 0.0012(12) 0.0010(12) -0.0052(12)
C58 0.0234(15) 0.0201(15) 0.0205(15) 0.0004(12) -0.0030(12) -0.0021(12)
C61 0.0226(15) 0.0285(16) 0.0220(15) 0.0026(13) -0.0064(12) -0.0018(12)
C62 0.055(2) 0.0335(19) 0.042(2) 0.0062(16) -0.0255(18) -0.0096(17)
C63 0.091(3) 0.046(2) 0.057(3) -0.007(2) -0.051(3) -0.005(2)
C64 0.083(3) 0.064(3) 0.029(2) 0.012(2) -0.024(2) -0.002(2)
C65 0.055(2) 0.060(3) 0.047(2) 0.029(2) -0.020(2) -0.017(2)
C66 0.040(2) 0.045(2) 0.045(2) 0.0177(17) -0.0206(17) -0.0170(17)
C67 0.0254(15) 0.0220(15) 0.0213(15) 0.0035(12) -0.0017(12) -0.0009(12)
C68 0.0252(16) 0.0325(18) 0.0383(19) 0.0035(15) -0.0051(14) -0.0018(14)
C69 0.0251(17) 0.041(2) 0.050(2) 0.0097(18) 0.0016(16) 0.0049(15)
C70 0.046(2) 0.0307(19) 0.043(2) 0.0028(16) 0.0159(17) 0.0110(16)
C71 0.050(2) 0.0315(19) 0.039(2) -0.0064(16) 0.0052(17) -0.0065(16)
C72 0.0334(17) 0.0285(17) 0.0299(17) -0.0006(14) 0.0010(14) -0.0063(14)
C73 0.0188(14) 0.0258(16) 0.0242(15) 0.0044(12) -0.0094(12) -0.0047(12)
C74 0.0244(15) 0.0257(16) 0.0280(16) 0.0020(13) -0.0049(13) -0.0041(13)
C75 0.0256(16) 0.0347(18) 0.0331(18) 0.0113(15) -0.0032(14) -0.0070(14)
C76 0.0271(16) 0.0252(17) 0.048(2) 0.0132(15) -0.0094(15) -0.0094(13)
C77 0.0322(17) 0.0227(16) 0.041(2) 0.0002(14) -0.0105(15) -0.0059(13)
C78 0.0243(15) 0.0250(16) 0.0269(16) 0.0011(13) -0.0043(12) -0.0042(12)
C81 0.0275(15) 0.0202(15) 0.0165(14) 0.0029(11) -0.0036(12) -0.0049(12)
C82 0.0265(16) 0.047(2) 0.0253(17) -0.0074(15) -0.0052(13) -0.0036(15)
C83 0.0335(19) 0.056(2) 0.0338(19) -0.0125(17) -0.0022(15) 0.0049(17)
C84 0.050(2) 0.0361(19) 0.0247(17) -0.0090(15) -0.0066(15) -0.0043(16)
C85 0.0390(19) 0.0277(17) 0.0302(17) -0.0008(14) -0.0152(14) -0.0062(14)
C86 0.0278(16) 0.0235(16) 0.0295(17) 0.0001(13) -0.0093(13) -0.0017(13)
C87 0.0205(14) 0.0271(16) 0.0152(14) 0.0006(12) -0.0027(11) -0.0072(12)
C88 0.0281(16) 0.0334(18) 0.0377(19) 0.0097(15) -0.0106(14) -0.0122(14)
C89 0.0337(19) 0.055(2) 0.041(2) 0.0167(18) -0.0042(16) -0.0222(17)
C90 0.0231(17) 0.057(2) 0.037(2) -0.0042(17) 0.0019(14) -0.0088(16)
C91 0.0252(16) 0.0361(19) 0.0384(19) -0.0067(15) -0.0067(14) -0.0007(14)
C92 0.0233(15) 0.0292(17) 0.0270(16) -0.0003(13) -0.0048(12) -0.0049(13)
C93 0.0164(14) 0.0233(15) 0.0218(15) 0.0024(12) -0.0047(11) -0.0033(11)
C94 0.0220(15) 0.0277(16) 0.0218(15) 0.0026(12) -0.0042(12) -0.0050(12)
C95 0.0269(16) 0.0328(18) 0.0246(16) 0.0103(14) -0.0042(13) -0.0069(13)
C96 0.0302(17) 0.0249(16) 0.0370(18) 0.0080(14) -0.0092(14) -0.0088(13)
C97 0.0321(17) 0.0240(16) 0.0318(17) -0.0003(13) -0.0092(14) -0.0073(13)
C98 0.0248(15) 0.0247(16) 0.0221(15) 0.0034(12) -0.0044(12) -0.0049(12)

loop_
_geom_bond_atom_site_label_1
_geom_bond_atom_site_label_2
_geom_bond_distance
_geom_bond_site_symmetry_2
_geom_bond_publ_flag
Ru1 N51 2.021(2) . ?
Ru1 O21 2.1001(19) . ?
Ru1 O11 2.121(2) . ?
Ru1 P1 2.1945(9) . ?
Ru1 P2 2.2684(8) . ?
P1 C73 1.826(3) . ?
P1 C67 1.838(3) . ?
P1 C61 1.843(3) . ?
P2 C93 1.825(3) . ?
P2 C81 1.838(3) . ?
P2 C87 1.837(3) . ?
O11 C57 1.314(3) . ?
N11 C57 1.291(4) . ?
N11 C11 1.422(4) . ?
C11 C16 1.411(4) . ?
C11 C12 1.412(4) . ?
C12 C13 1.380(4) . ?
C12 C31 1.528(5) . ?
C13 C14 1.378(5) . ?
C14 C15 1.384(5) . ?
C15 C16 1.391(4) . ?
C16 C34 1.518(4) . ?
O21 C58 1.318(3) . ?
N21 C58 1.283(4) . ?
N21 C21 1.416(4) . ?
C21 C22 1.406(5) . ?
C21 C26 1.415(4) . ?
C22 C23 1.382(5) . ?
C22 C41 1.526(5) . ?
C23 C24 1.383(5) . ?
C24 C25 1.381(5) . ?
C25 C26 1.396(5) . ?
C26 C44 1.520(5) . ?
C31 C33 1.529(5) . ?
C31 C32 1.555(6) . ?
C34 C36 1.532(5) . ?
C34 C35 1.532(5) . ?
C41 C43 1.523(5) . ?
C41 C42 1.539(5) . ?
C44 C46 1.526(6) . ?
C44 C45 1.539(5) . ?
N51 C56 1.336(4) . ?
N51 C52 1.336(4) . ?
C52 C53 1.391(4) . ?
C52 C57 1.497(4) . ?
C53 C54 1.387(5) . ?
C54 C55 1.393(5) . ?
C55 C56 1.385(4) . ?
C56 C58 1.508(4) . ?
C61 C62 1.371(5) . ?
C61 C66 1.389(5) . ?
C62 C63 1.392(5) . ?
C63 C64 1.368(6) . ?
C64 C65 1.361(6) . ?
C65 C66 1.376(5) . ?
C67 C72 1.390(4) . ?
C67 C68 1.396(4) . ?
C68 C69 1.386(5) . ?
C69 C70 1.371(5) . ?
C70 C71 1.381(5) . ?
C71 C72 1.400(5) . ?
C73 C78 1.394(4) . ?
C73 C74 1.406(4) . ?
C74 C75 1.392(4) . ?
C75 C76 1.375(5) . ?
C76 C77 1.385(5) . ?
C77 C78 1.388(4) . ?
C81 C82 1.377(4) . ?
C81 C86 1.390(4) . ?
C82 C83 1.382(5) . ?
C83 C84 1.387(5) . ?
C84 C85 1.367(5) . ?
C85 C86 1.390(4) . ?
C87 C92 1.387(4) . ?
C87 C88 1.395(4) . ?
C88 C89 1.404(5) . ?
C89 C90 1.375(5) . ?
C90 C91 1.377(5) . ?
C91 C92 1.388(4) . ?
C93 C94 1.394(4) . ?
C93 C98 1.396(4) . ?
C94 C95 1.385(4) . ?
C95 C96 1.377(5) . ?
C96 C97 1.388(4) . ?
C97 C98 1.389(4) . ?
C100 C101 1.6122 . ?
C101 C102 1.8262 . ?
C102 C103 1.3555 . ?
C103 C104 1.6568 . ?
